data_4088421
loop_
_publ_author_name
'Deb, Mayukh'
'Kumar, Dheeraj'
'Singh, Jatinder'
'Elias, Anil J.'

_publ_section_title
;
 Unprecedented Formation of \p-Copper Complexes during Sonogashira
 Coupling: Synthesis of a Unique, Recyclable, Ethynyl Ferrocene Derived
 Cu(I) Specific Ligand
;
_journal_issue 8
_journal_name_full Organometallics
_journal_page_first 1086
_journal_paper_doi 10.1021/acs.organomet.6b00069
_journal_volume 35
_journal_year 2016
_chemical_absolute_configuration syn
_chemical_formula_moiety 'C27 H21 Cu Fe I N O'
_chemical_formula_sum 'C27 H21 Cu Fe I N O'
_chemical_formula_weight 621.75
_space_group_IT_number 19
_space_group_name_Hall 'P 2ac 2ab'
_space_group_name_H-M_alt 'P 21 21 21'
_symmetry_cell_setting orthorhombic
_symmetry_space_group_name_Hall 'P 2ac 2ab'
_symmetry_space_group_name_H-M 'P 21 21 21'
_atom_sites_solution_hydrogens geom
_atom_sites_solution_primary direct
_atom_sites_solution_secondary difmap
_audit_creation_method SHELXL-97
_cell_angle_alpha 90.00
_cell_angle_beta 90.00
_cell_angle_gamma 90.00
_cell_formula_units_Z 4
_cell_length_a 9.5006(12)
_cell_length_b 13.0647(16)
_cell_length_c 19.113(2)
_cell_measurement_reflns_used 4174
_cell_measurement_temperature 298(2)
_cell_measurement_theta_max 17.92
_cell_measurement_theta_min 2.39
_cell_volume 2372.4(5)
_computing_cell_refinement 'Bruker SMART'
_computing_data_collection 'Bruker SMART'
_computing_data_reduction 'Bruker SAINT'
_computing_molecular_graphics 'Bruker SHELXTL'
_computing_publication_material 'Bruker SHELXTL'
_computing_structure_refinement 'SHELXL-97 (Sheldrick, 1997)'
_computing_structure_solution 'SHELXS-97 (Sheldrick, 1990)'
_diffrn_ambient_temperature 298(2)
_diffrn_measured_fraction_theta_full 0.999
_diffrn_measured_fraction_theta_max 0.999
_diffrn_measurement_device_type 'CCD area detector'
_diffrn_measurement_method 'phi and omega scans'
_diffrn_radiation_monochromator graphite
_diffrn_radiation_source 'fine-focus sealed tube'
_diffrn_radiation_type MoK\a
_diffrn_radiation_wavelength 0.71073
_diffrn_reflns_av_R_equivalents 0.0635
_diffrn_reflns_av_sigmaI/netI 0.0478
_diffrn_reflns_limit_h_max 11
_diffrn_reflns_limit_h_min -11
_diffrn_reflns_limit_k_max 15
_diffrn_reflns_limit_k_min -15
_diffrn_reflns_limit_l_max 22
_diffrn_reflns_limit_l_min -22
_diffrn_reflns_number 23083
_diffrn_reflns_theta_full 24.99
_diffrn_reflns_theta_max 24.99
_diffrn_reflns_theta_min 2.13
_exptl_absorpt_coefficient_mu 2.828
_exptl_absorpt_correction_T_max 0.708
_exptl_absorpt_correction_T_min 0.567
_exptl_absorpt_correction_type multi-scan
_exptl_absorpt_process_details '(SADABS; Bruker, 2000)'
_exptl_crystal_colour red
_exptl_crystal_density_diffrn 1.741
_exptl_crystal_density_method 'not measured'
_exptl_crystal_description block
_exptl_crystal_F_000 1224.0
_exptl_crystal_size_max 0.204
_exptl_crystal_size_mid 0.186
_exptl_crystal_size_min 0.122
_refine_diff_density_max 0.678
_refine_diff_density_min -0.433
_refine_diff_density_rms 0.097
_refine_ls_abs_structure_details 'Flack H D (1983), Acta Cryst. A39, 876-881'
_refine_ls_abs_structure_Flack 0.03(4)
_refine_ls_extinction_method none
_refine_ls_goodness_of_fit_ref 1.198
_refine_ls_hydrogen_treatment mixed
_refine_ls_matrix_type full
_refine_ls_number_parameters 289
_refine_ls_number_reflns 4173
_refine_ls_number_restraints 0
_refine_ls_restrained_S_all 1.198
_refine_ls_R_factor_all 0.0637
_refine_ls_R_factor_gt 0.0554
_refine_ls_shift/su_max 0.002
_refine_ls_shift/su_mean 0.000
_refine_ls_structure_factor_coef Fsqd
_refine_ls_weighting_details 'calc w=1/[\s^2^(Fo^2^)+(0.0498P)^2^+0.2390P] where P=(Fo^2^+2Fc^2^)/3'
_refine_ls_weighting_scheme calc
_refine_ls_wR_factor_gt 0.1094
_refine_ls_wR_factor_ref 0.1125
_reflns_number_gt 3742
_reflns_number_total 4173
_reflns_threshold_expression >2sigma(I)
_cod_data_source_file om6b00069_si_002.cif
_cod_data_source_block 4c
_cod_depositor_comments
;
The following automatic conversions were performed:

data item '_symmetry_cell_setting' value 'Orthorhombic' was changed
to 'orthorhombic' in accordance with the
/home/saulius/struct/COD-crude-data/automatic-downloads/DataCite-retrospective/ACS/depositions/lib/dictionaries/cif_core.dic
dictionary named 'cif_core.dic' version 2.4.2 last updated on
2011-04-26.

Automatic conversion script
Id: cif_fix_values 6909 2019-04-08 15:41:33Z antanas 
;
_cod_original_sg_symbol_Hall P2ac2ab
_cod_original_sg_symbol_H-M P212121
_cod_database_code 4088421

loop_
_symmetry_equiv_pos_as_xyz
'x, y, z'
'-x+1/2, -y, z+1/2'
'-x, y+1/2, -z+1/2'
'x+1/2, -y+1/2, -z'

loop_
_atom_site_label
_atom_site_type_symbol
_atom_site_fract_x
_atom_site_fract_y
_atom_site_fract_z
_atom_site_U_iso_or_equiv
_atom_site_adp_type
_atom_site_occupancy
_atom_site_symmetry_multiplicity
_atom_site_calc_flag
_atom_site_refinement_flags
I1 I 0.71974(6) 0.96197(5) 0.53962(3) 0.0634(2) Uani 1 1 d .
Cu1 Cu 0.68539(9) 0.89140(7) 0.66004(5) 0.0428(2) Uani 1 1 d .
O1 O 0.3997(6) 0.6689(4) 0.7104(3) 0.0559(15) Uani 1 1 d .
N1 N 0.5611(6) 0.7727(4) 0.6637(3) 0.0416(15) Uani 1 1 d .
Fe1 Fe 1.09635(12) 1.01801(9) 0.70632(7) 0.0544(3) Uani 1 1 d .
C1 C 0.8942(8) 1.0451(6) 0.7327(5) 0.055(2) Uani 1 1 d .
C2 C 0.9863(8) 1.0680(7) 0.7904(5) 0.064(2) Uani 1 1 d .
H2 H 0.9841 1.0367 0.8370 0.076 Uiso 1 1 calc R
C3 C 1.0799(10) 1.1453(7) 0.7670(6) 0.069(3) Uani 1 1 d .
H3 H 1.1561 1.1756 0.7947 0.082 Uiso 1 1 calc R
C4 C 1.0494(10) 1.1684(7) 0.6991(7) 0.077(3) Uani 1 1 d .
H4 H 1.0998 1.2184 0.6703 0.093 Uiso 1 1 calc R
C5 C 0.9332(9) 1.1073(7) 0.6765(6) 0.071(3) Uani 1 1 d .
H5 H 0.8891 1.1087 0.6302 0.085 Uiso 1 1 calc R
C6 C 1.1118(14) 0.8705(9) 0.6767(10) 0.114(6) Uani 1 1 d .
H6 H 1.0335 0.8217 0.6754 0.137 Uiso 1 1 calc R
C7 C 1.1500(14) 0.9333(10) 0.6231(7) 0.109(5) Uani 1 1 d .
H7 H 1.1060 0.9360 0.5768 0.131 Uiso 1 1 calc R
C8 C 1.2668(12) 0.9893(10) 0.6447(7) 0.102(4) Uani 1 1 d .
H8 H 1.3163 1.0403 0.6163 0.123 Uiso 1 1 calc R
C9 C 1.2984(11) 0.9651(10) 0.7139(8) 0.101(4) Uani 1 1 d .
H9 H 1.3745 0.9934 0.7426 0.121 Uiso 1 1 calc R
C10 C 1.1980(15) 0.8876(11) 0.7339(8) 0.111(4) Uani 1 1 d .
H10 H 1.1926 0.8529 0.7793 0.133 Uiso 1 1 calc R
C11 C 0.7886(8) 0.9653(6) 0.7363(4) 0.0482(18) Uani 1 1 d .
C12 C 0.7131(8) 0.8982(6) 0.7609(4) 0.0426(17) Uani 1 1 d .
C13 C 0.6418(8) 0.8345(6) 0.8105(4) 0.0405(18) Uani 1 1 d .
C14 C 0.6765(9) 0.8469(6) 0.8824(4) 0.054(2) Uani 1 1 d .
H14 H 0.7449 0.8941 0.8954 0.065 Uiso 1 1 calc R
C15 C 0.6098(11) 0.7896(7) 0.9329(5) 0.065(3) Uani 1 1 d .
H15 H 0.6337 0.7971 0.9798 0.078 Uiso 1 1 calc R
C16 C 0.5088(11) 0.7220(7) 0.9134(5) 0.063(3) Uani 1 1 d .
H16 H 0.4618 0.6853 0.9480 0.075 Uiso 1 1 calc R
C17 C 0.4730(9) 0.7056(6) 0.8449(5) 0.054(2) Uani 1 1 d .
H17 H 0.4047 0.6574 0.8336 0.064 Uiso 1 1 calc R
C18 C 0.5397(8) 0.7618(5) 0.7916(4) 0.0400(17) Uani 1 1 d .
C19 C 0.5028(7) 0.7386(5) 0.7194(4) 0.0369(17) Uani 1 1 d .
C20 C 0.3687(9) 0.6708(7) 0.6373(5) 0.058(2) Uani 1 1 d .
H20A H 0.2905 0.7162 0.6274 0.069 Uiso 1 1 calc R
H20B H 0.3463 0.6028 0.6202 0.069 Uiso 1 1 calc R
C21 C 0.5054(9) 0.7108(6) 0.6045(4) 0.050(2) Uani 1 1 d .
H21 H 0.4839 0.7553 0.5646 0.060 Uiso 1 1 calc R
C22 C 0.6143(8) 0.6320(6) 0.5839(4) 0.0411(18) Uani 1 1 d .
C23 C 0.7384(11) 0.6615(7) 0.5540(5) 0.078(3) Uani 1 1 d .
H23 H 0.7536 0.7306 0.5450 0.093 Uiso 1 1 calc R
C24 C 0.8403(12) 0.5929(8) 0.5372(6) 0.082(3) Uani 1 1 d .
H24 H 0.9235 0.6165 0.5174 0.098 Uiso 1 1 calc R
C25 C 0.8247(12) 0.4939(8) 0.5482(5) 0.075(3) Uani 1 1 d .
H25 H 0.8930 0.4474 0.5340 0.090 Uiso 1 1 calc R
C26 C 0.7044(14) 0.4619(9) 0.5814(8) 0.119(5) Uani 1 1 d .
H26 H 0.6930 0.3930 0.5922 0.143 Uiso 1 1 calc R
C27 C 0.6014(12) 0.5300(8) 0.5988(7) 0.100(4) Uani 1 1 d .
H27 H 0.5208 0.5066 0.6213 0.120 Uiso 1 1 calc R

loop_
_atom_site_aniso_label
_atom_site_aniso_U_11
_atom_site_aniso_U_22
_atom_site_aniso_U_33
_atom_site_aniso_U_23
_atom_site_aniso_U_13
_atom_site_aniso_U_12
I1 0.0717(4) 0.0646(4) 0.0539(3) 0.0110(3) 0.0008(3) -0.0168(3)
Cu1 0.0410(5) 0.0412(5) 0.0461(5) -0.0017(4) 0.0002(4) -0.0062(4)
O1 0.051(3) 0.060(4) 0.057(4) -0.001(3) 0.008(3) -0.019(3)
N1 0.037(3) 0.039(4) 0.049(4) -0.006(3) 0.003(3) -0.003(3)
Fe1 0.0462(6) 0.0471(7) 0.0699(8) -0.0080(6) 0.0070(6) -0.0090(5)
C1 0.045(4) 0.037(4) 0.082(6) -0.004(4) -0.013(4) -0.010(4)
C2 0.049(5) 0.068(6) 0.073(6) -0.037(5) -0.003(5) 0.004(4)
C3 0.047(5) 0.059(6) 0.100(8) -0.029(5) -0.009(5) -0.008(4)
C4 0.056(6) 0.047(5) 0.129(10) -0.003(6) -0.009(6) -0.012(4)
C5 0.058(5) 0.047(5) 0.109(8) 0.005(5) -0.016(5) -0.021(4)
C6 0.086(9) 0.053(7) 0.202(16) -0.040(9) 0.079(11) -0.010(6)
C7 0.103(9) 0.111(10) 0.114(9) -0.061(8) 0.048(8) -0.038(8)
C8 0.088(8) 0.107(9) 0.113(10) -0.026(8) 0.050(8) -0.035(7)
C9 0.059(6) 0.095(8) 0.148(12) -0.010(9) 0.027(7) 0.022(7)
C10 0.080(9) 0.101(10) 0.150(13) 0.024(9) 0.028(9) 0.038(8)
C11 0.043(4) 0.048(4) 0.054(4) -0.015(4) -0.012(4) 0.005(4)
C12 0.038(4) 0.040(4) 0.050(4) -0.010(3) -0.002(4) 0.001(4)
C13 0.042(4) 0.041(4) 0.038(4) 0.001(3) -0.001(3) 0.013(3)
C14 0.053(5) 0.051(5) 0.058(5) -0.015(4) 0.007(4) 0.008(4)
C15 0.090(7) 0.061(6) 0.044(5) 0.001(4) 0.004(5) 0.018(6)
C16 0.078(7) 0.054(6) 0.056(6) 0.013(5) 0.013(5) 0.012(5)
C17 0.069(5) 0.040(5) 0.053(5) 0.008(4) 0.020(5) -0.001(4)
C18 0.044(4) 0.032(4) 0.044(4) -0.010(4) 0.005(4) 0.008(3)
C19 0.025(3) 0.036(4) 0.050(5) -0.013(4) 0.009(3) 0.002(3)
C20 0.044(5) 0.056(5) 0.073(6) -0.009(5) 0.003(4) -0.012(4)
C21 0.059(5) 0.046(5) 0.046(5) -0.002(4) -0.004(4) -0.001(4)
C22 0.045(4) 0.046(5) 0.032(4) -0.004(3) 0.005(3) -0.010(4)
C23 0.091(7) 0.051(5) 0.092(7) 0.017(5) 0.039(6) 0.011(5)
C24 0.084(7) 0.069(7) 0.092(8) 0.009(6) 0.035(6) 0.011(6)
C25 0.079(7) 0.077(8) 0.068(6) -0.016(5) 0.005(6) 0.014(6)
C26 0.107(10) 0.045(6) 0.206(14) -0.014(8) 0.002(10) 0.001(8)
C27 0.084(7) 0.042(6) 0.175(12) -0.011(7) 0.029(8) -0.018(6)

loop_
_atom_type_symbol
_atom_type_description
_atom_type_scat_dispersion_real
_atom_type_scat_dispersion_imag
_atom_type_scat_source
C C 0.0033 0.0016 'International Tables Vol C Tables 4.2.6.8 and 6.1.1.4'
H H 0.0000 0.0000 'International Tables Vol C Tables 4.2.6.8 and 6.1.1.4'
N N 0.0061 0.0033 'International Tables Vol C Tables 4.2.6.8 and 6.1.1.4'
O O 0.0106 0.0060 'International Tables Vol C Tables 4.2.6.8 and 6.1.1.4'
Fe Fe 0.3463 0.8444 'International Tables Vol C Tables 4.2.6.8 and 6.1.1.4'
Cu Cu 0.3201 1.2651 'International Tables Vol C Tables 4.2.6.8 and 6.1.1.4'
Br Br -0.2901 2.4595 'International Tables Vol C Tables 4.2.6.8 and 6.1.1.4'
I I -0.4742 1.8119 'International Tables Vol C Tables 4.2.6.8 and 6.1.1.4'

loop_
_geom_angle_atom_site_label_1
_geom_angle_atom_site_label_2
_geom_angle_atom_site_label_3
_geom_angle
C12 Cu1 N1 94.7(3)
C12 Cu1 C11 36.1(3)
N1 Cu1 C11 130.8(3)
C12 Cu1 I1 151.2(2)
N1 Cu1 I1 113.90(19)
C11 Cu1 I1 115.3(2)
C19 O1 C20 105.3(6)
C19 N1 C21 106.9(6)
C19 N1 Cu1 124.6(5)
C21 N1 Cu1 128.3(5)
C7 Fe1 C6 39.6(5)
C7 Fe1 C1 122.5(5)
C6 Fe1 C1 107.9(4)
C7 Fe1 C4 122.7(6)
C6 Fe1 C4 158.1(7)
C1 Fe1 C4 68.7(4)
C7 Fe1 C5 106.9(6)
C6 Fe1 C5 121.9(6)
C1 Fe1 C5 40.4(4)
C4 Fe1 C5 41.4(4)
C7 Fe1 C2 159.9(4)
C6 Fe1 C2 124.7(5)
C1 Fe1 C2 41.7(3)
C4 Fe1 C2 68.1(4)
C5 Fe1 C2 69.0(4)
C7 Fe1 C10 67.7(6)
C6 Fe1 C10 40.0(5)
C1 Fe1 C10 122.4(5)
C4 Fe1 C10 160.1(6)
C5 Fe1 C10 157.4(6)
C2 Fe1 C10 108.1(5)
C7 Fe1 C3 157.6(5)
C6 Fe1 C3 161.5(6)
C1 Fe1 C3 68.9(3)
C4 Fe1 C3 39.3(4)
C5 Fe1 C3 68.3(4)
C2 Fe1 C3 40.9(4)
C10 Fe1 C3 125.1(6)
C7 Fe1 C8 40.3(5)
C6 Fe1 C8 66.6(5)
C1 Fe1 C8 159.0(5)
C4 Fe1 C8 108.4(5)
C5 Fe1 C8 123.6(6)
C2 Fe1 C8 158.2(5)
C10 Fe1 C8 67.5(6)
C3 Fe1 C8 122.8(4)
C7 Fe1 C9 68.3(6)
C6 Fe1 C9 68.2(5)
C1 Fe1 C9 159.3(5)
C4 Fe1 C9 122.7(5)
C5 Fe1 C9 159.1(5)
C2 Fe1 C9 122.5(5)
C10 Fe1 C9 41.5(5)
C3 Fe1 C9 108.0(5)
C8 Fe1 C9 39.9(5)
C5 C1 C2 107.9(7)
C5 C1 C11 129.7(7)
C2 C1 C11 122.3(8)
C5 C1 Fe1 70.0(5)
C2 C1 Fe1 69.5(4)
C11 C1 Fe1 123.1(5)
C3 C2 C1 106.7(9)
C3 C2 Fe1 69.8(5)
C1 C2 Fe1 68.8(5)
C4 C3 C2 109.0(8)
C4 C3 Fe1 69.8(6)
C2 C3 Fe1 69.3(5)
C3 C4 C5 109.1(10)
C3 C4 Fe1 70.9(6)
C5 C4 Fe1 69.4(5)
C1 C5 C4 107.3(9)
C1 C5 Fe1 69.6(5)
C4 C5 Fe1 69.2(5)
C7 C6 C10 109.8(12)
C7 C6 Fe1 69.8(7)
C10 C6 Fe1 70.5(7)
C6 C7 C8 107.9(14)
C6 C7 Fe1 70.6(7)
C8 C7 Fe1 71.2(6)
C7 C8 C9 109.5(12)
C7 C8 Fe1 68.6(6)
C9 C8 Fe1 70.4(6)
C8 C9 C10 105.6(12)
C8 C9 Fe1 69.8(7)
C10 C9 Fe1 68.6(6)
C6 C10 C9 107.2(13)
C6 C10 Fe1 69.4(7)
C9 C10 Fe1 69.9(7)
C12 C11 C1 159.7(8)
C12 C11 Cu1 69.4(5)
C1 C11 Cu1 130.6(6)
C11 C12 C13 161.0(7)
C11 C12 Cu1 74.5(5)
C13 C12 Cu1 124.4(5)
C18 C13 C14 119.1(7)
C18 C13 C12 123.2(7)
C14 C13 C12 117.7(7)
C15 C14 C13 120.6(8)
C16 C15 C14 119.2(9)
C15 C16 C17 122.6(9)
C16 C17 C18 120.0(9)
C13 C18 C17 118.5(7)
C13 C18 C19 123.5(7)
C17 C18 C19 118.0(7)
N1 C19 O1 116.3(6)
N1 C19 C18 127.7(6)
O1 C19 C18 115.9(6)
O1 C20 C21 103.4(6)
N1 C21 C22 109.0(6)
N1 C21 C20 100.1(6)
C22 C21 C20 116.9(7)
C23 C22 C27 116.0(8)
C23 C22 C21 120.5(7)
C27 C22 C21 123.2(8)
C24 C23 C22 121.9(9)
C25 C24 C23 122.0(10)
C24 C25 C26 117.7(11)
C27 C26 C25 120.8(11)
C26 C27 C22 121.3(10)

loop_
_geom_bond_atom_site_label_1
_geom_bond_atom_site_label_2
_geom_bond_distance
I1 Cu1 2.5008(11)
Cu1 C12 1.947(7)
Cu1 N1 1.951(6)
Cu1 C11 2.004(7)
O1 C19 1.348(8)
O1 C20 1.428(10)
N1 C19 1.280(9)
N1 C21 1.488(10)
Fe1 C7 2.003(11)
Fe1 C6 2.014(11)
Fe1 C1 2.017(8)
Fe1 C4 2.019(9)
Fe1 C5 2.022(10)
Fe1 C2 2.026(9)
Fe1 C10 2.028(12)
Fe1 C3 2.033(9)
Fe1 C8 2.037(10)
Fe1 C9 2.045(11)
C1 C5 1.396(13)
C1 C2 1.440(11)
C1 C11 1.449(11)
C2 C3 1.418(13)
C3 C4 1.363(15)
C4 C5 1.429(12)
C6 C7 1.361(18)
C6 C10 1.384(19)
C7 C8 1.392(15)
C8 C9 1.392(17)
C9 C10 1.443(17)
C11 C12 1.226(10)
C12 C13 1.433(10)
C13 C18 1.405(10)
C13 C14 1.421(10)
C14 C15 1.376(12)
C15 C16 1.356(13)
C16 C17 1.370(12)
C17 C18 1.407(11)
C18 C19 1.455(10)
C20 C21 1.535(11)
C21 C22 1.512(11)
C22 C23 1.365(12)
C22 C27 1.369(12)
C23 C24 1.357(13)
C24 C25 1.319(14)
C25 C26 1.373(16)
C26 C27 1.363(15)
